data_1531061
loop_
_publ_author_name
'Ahmed, M.A.K.'
'Fjellvag, H.'
'Kjekshus, A.'

_publ_section_title
;
 On synthesis, structure and thermal stability of mercury and lead
 sulfates and oxide sulfates
;
_journal_name_full 'Thermochimica Acta'
_journal_page_first 113
_journal_page_last 121
_journal_volume 390
_journal_year 2002
_chemical_formula_sum 'Hg3 O6 S'
_chemical_name_systematic 'Hg3 O2 (S O4)'
_space_group_IT_number 144
_symmetry_space_group_name_Hall 'P 31'
_symmetry_space_group_name_H-M 'P 31'
_cell_angle_alpha 90
_cell_angle_beta 90
_cell_angle_gamma 120
_cell_formula_units_Z 3
_cell_length_a 7.048
_cell_length_b 7.048
_cell_length_c 10.0194
_cell_volume 431.027
_citation_journal_id_ASTM THACAS
_cod_data_source_file Ahmed_THACAS_2002_1760.cif
_cod_data_source_block Hg3O6S1
_cod_original_cell_volume 431.0266
_cod_original_formula_sum 'Hg3 O6 S1'
_cod_database_code 1531061

loop_
_symmetry_equiv_pos_as_xyz
x,y,z
-y,x-y,z+1/3
-x+y,-x,z+2/3

loop_
_atom_site_label
_atom_site_type_symbol
_atom_site_fract_x
_atom_site_fract_y
_atom_site_fract_z
_atom_site_occupancy
_atom_site_U_iso_or_equiv
O2 O-2 0.866 0.9776 0.0687 1 0.0
Hg3 Hg+2 0.8132 0.3089 0 1 0.0
O3 O-2 0.7129 0.5992 0.0957 1 0.0
O5 O-2 0.95 0.7433 -0.0851 1 0.0
O6 O-2 0.5992 0.7129 -0.0957 1 0.0
Hg1 Hg+2 0.3089 0.8131 0.9667 1 0.0
Hg2 Hg+2 0.7003 0 0.3243 1 0.0
O4 O-2 0.1497 0.4821 0.0483 1 0.0
S1 S+6 0.2276 0.0153 0.3259 1 0.0
O1 O-2 0.4821 0.1497 -0.0483 1 0.0
